data_4509729
loop_
_publ_author_name
'Nelson, Andrew P.'
'Parrish, Damon A.'
'Cambrea, Lee R.'
'Baldwin, Lawrence C.'
'Trivedi, Nirupam J.'
'Mulfort, Karen L.'
'Farha, Omar K.'
'Hupp, Joseph T.'

_publ_section_title
;
 Crystal to Crystal Guest Exchange in a Mixed Ligand Metal&#x2212;Organic
 Framework
;
_journal_issue 11
_journal_name_full 'Crystal Growth &amp; Design'
_journal_page_first 4588
_journal_paper_doi 10.1021/cg900735n
_journal_volume 9
_journal_year 2009
_chemical_formula_sum 'C49.25 H25.25 Cl3.75 N4 O12 Zn2'
_chemical_formula_weight 1128.66
_chemical_name_systematic
; 
 ? 
;
_space_group_IT_number 4
_symmetry_cell_setting monoclinic
_symmetry_space_group_name_Hall 'P 2yb'
_symmetry_space_group_name_H-M 'P 1 21 1'
_atom_sites_solution_hydrogens geom
_atom_sites_solution_primary direct
_atom_sites_solution_secondary difmap
_audit_creation_date 2008-12-10
_audit_creation_method 'from SHELXTL CIF, local template and enCIFer'
_cell_angle_alpha 90.00
_cell_angle_beta 109.376(5)
_cell_angle_gamma 90.00
_cell_formula_units_Z 2
_cell_length_a 12.972(4)
_cell_length_b 22.296(7)
_cell_length_c 12.988(4)
_cell_measurement_temperature 173(2)
_cell_volume 3543.7(19)
_computing_cell_refinement 'Bruker APEX2 v2.1-0 (Bruker, 2006)'
_computing_data_collection 'Bruker APEX2 v2.1-0 (Bruker, 2006)'
_computing_data_reduction
;
Bruker SAINT v7.34A (Bruker, 2002), Bruker XPREP v6.12 (Bruker, 2001)
;
_computing_molecular_graphics 'Bruker SHELXTL v6.12 (Bruker, 2000b)'
_computing_publication_material 'Bruker SHELXTL v6.12 (Bruker, 2000b)'
_computing_structure_refinement 'Bruker SHELXTL v6.12 (Bruker, 2000b)'
_computing_structure_solution 'Bruker SHELXTL v6.12 (Bruker, 2000b)'
_diffrn_ambient_temperature 173(2)
_diffrn_measured_fraction_theta_full 0.981
_diffrn_measured_fraction_theta_max 0.981
_diffrn_measurement_device_type 'Bruker SMART APEX II CCD'
_diffrn_measurement_method '\w scans'
_diffrn_radiation_monochromator graphite
_diffrn_radiation_source 'fine focus sealed tube'
_diffrn_radiation_type MoK\a
_diffrn_radiation_wavelength 0.71073
_diffrn_reflns_av_R_equivalents 0.0792
_diffrn_reflns_av_sigmaI/netI 0.0999
_diffrn_reflns_limit_h_max 14
_diffrn_reflns_limit_h_min -14
_diffrn_reflns_limit_k_max 24
_diffrn_reflns_limit_k_min -22
_diffrn_reflns_limit_l_max 14
_diffrn_reflns_limit_l_min -14
_diffrn_reflns_number 24205
_diffrn_reflns_theta_full 23.49
_diffrn_reflns_theta_max 23.49
_diffrn_reflns_theta_min 1.66
_exptl_absorpt_coefficient_mu 0.864
_exptl_absorpt_correction_T_max 1.000
_exptl_absorpt_correction_T_min 0.852
_exptl_absorpt_correction_type multi-scan
_exptl_absorpt_process_details 'SADABS v2.10 (Bruker, 2000c)'
_exptl_crystal_colour yellow
_exptl_crystal_density_diffrn 1.058
_exptl_crystal_density_method 'not measured'
_exptl_crystal_description plate
_exptl_crystal_F_000 1137
_exptl_crystal_size_max 0.18
_exptl_crystal_size_mid 0.14
_exptl_crystal_size_min 0.04
_refine_diff_density_max 2.837
_refine_diff_density_min -0.966
_refine_diff_density_rms 0.287
_refine_ls_abs_structure_details 'Flack H D (1983), Acta Cryst. A39, 876-881'
_refine_ls_abs_structure_Flack 0.29(4)
_refine_ls_extinction_coef 0.021(4)
_refine_ls_extinction_expression Fc^*^=kFc[1+0.001xFc^2^\l^3^/sin(2\q)]^-1/4^
_refine_ls_extinction_method SHELXL
_refine_ls_goodness_of_fit_ref 1.611
_refine_ls_hydrogen_treatment constr
_refine_ls_matrix_type full
_refine_ls_number_parameters 597
_refine_ls_number_reflns 9647
_refine_ls_number_restraints 397
_refine_ls_restrained_S_all 1.619
_refine_ls_R_factor_all 0.1811
_refine_ls_R_factor_gt 0.1560
_refine_ls_shift/su_max 0.013
_refine_ls_shift/su_mean 0.001
_refine_ls_structure_factor_coef Fsqd
_refine_ls_weighting_details 'calc w=1/[\s^2^(Fo^2^)+(0.2000P)^2^+0.0000P] where P=(Fo^2^+2Fc^2^)/3'
_refine_ls_weighting_scheme calc
_refine_ls_wR_factor_gt 0.3933
_refine_ls_wR_factor_ref 0.4102
_reflns_number_gt 7385
_reflns_number_total 9647
_reflns_threshold_expression I>2\s(I)
_cod_data_source_file cg900735nsup1.cif
_cod_data_source_block navair12
_cod_depositor_comments
;
The following automatic conversions were performed:

'_symmetry_cell_setting' value 'Monoclinic' changed to 'monoclinic'
according to /home/saulius/struct/CIF-dictionaries/cif_core.dic
dictionary named 'cif_core.dic' version 2.4.2 from 2011-04-26.

Automatic conversion script
Id: cif_fix_values 1891 2012-01-12 08:04:46Z andrius 
;
_cod_original_cell_volume 3543.6(19)
_cod_original_sg_symbol_H-M 'P 2(1)'
_cod_database_code 4509729

loop_
_symmetry_equiv_pos_as_xyz
'x, y, z'
'-x, y+1/2, -z'

loop_
_atom_site_label
_atom_site_type_symbol
_atom_site_fract_x
_atom_site_fract_y
_atom_site_fract_z
_atom_site_U_iso_or_equiv
_atom_site_adp_type
_atom_site_occupancy
_atom_site_symmetry_multiplicity
_atom_site_calc_flag
_atom_site_refinement_flags
Zn1 Zn -0.14682(14) -0.78668(7) -1.24752(17) 0.0375(7) Uani 1 1 d U
Zn2 Zn -0.13356(14) -0.91750(7) -1.26241(17) 0.0382(7) Uani 1 1 d U
O3 O -0.3059(10) -0.8057(6) -1.2804(11) 0.054(4) Uani 1 1 d U
C4 C -0.3473(14) -0.8607(10) -1.2953(15) 0.053(5) Uani 1 1 d U
O5 O -0.2985(10) -0.9085(7) -1.2960(11) 0.055(3) Uani 1 1 d U
O6 O -0.1254(10) -0.8107(5) -1.0907(11) 0.049(3) Uani 1 1 d U
C7 C -0.1228(14) -0.8638(8) -1.0495(14) 0.044(4) Uani 1 1 d U
O8 O -0.1161(11) -0.9099(6) -1.1048(11) 0.057(3) Uani 1 1 d U
O9 O 0.0207(10) -0.7990(6) -1.2129(12) 0.057(4) Uani 1 1 d U
C10 C 0.0665(11) -0.8467(9) -1.2277(12) 0.035(4) Uani 1 1 d U
O11 O 0.0281(9) -0.8960(5) -1.2283(10) 0.041(3) Uani 1 1 d U
O12 O -0.1593(11) -0.7928(8) -1.4033(11) 0.064(4) Uani 1 1 d U
C13 C -0.1511(12) -0.8424(7) -1.4519(13) 0.034(4) Uani 1 1 d U
O14 O -0.1484(12) -0.8930(7) -1.4149(11) 0.064(4) Uani 1 1 d U
N15 N -0.1467(9) -0.6971(6) -1.2338(11) 0.028(3) Uani 1 1 d U
C16 C -0.2400(17) -0.6671(9) -1.2987(18) 0.062(6) Uani 1 1 d U
H16 H -0.3036 -0.6883 -1.3406 0.074 Uiso 1 1 calc R
C17 C -0.2359(18) -0.6027(10) -1.2996(19) 0.063(6) Uani 1 1 d U
H17 H -0.2953 -0.5809 -1.3479 0.076 Uiso 1 1 calc R
C18 C -0.1463(12) -0.5718(8) -1.2311(15) 0.039(5) Uani 1 1 d U
C19 C -0.0577(17) -0.6025(10) -1.1595(18) 0.061(6) Uani 1 1 d U
H19 H 0.0026 -0.5821 -1.1096 0.074 Uiso 1 1 calc R
C20 C -0.0630(14) -0.6664(7) -1.1657(14) 0.041(4) Uani 1 1 d U
H20 H -0.0034 -0.6886 -1.1185 0.049 Uiso 1 1 calc R
N21 N -0.1456(12) -0.5104(8) -1.2352(13) 0.045(4) Uani 1 1 d U
C22 C -0.1406(13) -0.4778(8) -1.1355(16) 0.039(4) Uani 1 1 d U
C23 C -0.1429(11) -0.4121(9) -1.1393(14) 0.036(4) Uani 1 1 d U
C24 C -0.1403(16) -0.3794(10) -1.0527(18) 0.054(5) Uani 1 1 d U
H24 H -0.1367 -0.3978 -0.9857 0.065 Uiso 1 1 calc R
C25 C -0.1429(15) -0.3183(9) -1.0637(15) 0.041(4) Uani 1 1 d U
H25 H -0.1499 -0.2957 -1.0044 0.050 Uiso 1 1 calc R
C26 C -0.1361(13) -0.2845(10) -1.1567(15) 0.045(4) Uani 1 1 d U
C27 C -0.1352(17) -0.2219(10) -1.1629(19) 0.058(6) Uani 1 1 d U
N28 N -0.1271(12) -0.1980(8) -1.2511(13) 0.046(4) Uani 1 1 d U
C29 C -0.1312(15) -0.2222(8) -1.3427(18) 0.044(5) Uani 1 1 d U
C30 C -0.1413(14) -0.2926(9) -1.3391(14) 0.042(4) Uani 1 1 d U
C31 C -0.1356(17) -0.3246(11) -1.4329(18) 0.058(6) Uani 1 1 d U
H31 H -0.1251 -0.3063 -1.4948 0.070 Uiso 1 1 calc R
C32 C -0.1480(15) -0.3894(8) -1.4202(15) 0.039(4) Uani 1 1 d U
H32 H -0.1597 -0.4134 -1.4835 0.047 Uiso 1 1 calc R
C33 C -0.1449(15) -0.4157(11) -1.3364(16) 0.051(5) Uani 1 1 d U
C34 C -0.1520(18) -0.4839(10) -1.337(2) 0.063(6) Uani 1 1 d U
C35 C -0.1464(12) -0.3813(9) -1.2440(14) 0.033(4) Uani 1 1 d U
C36 C -0.1433(14) -0.3167(11) -1.2406(15) 0.046(5) Uani 1 1 d U
O37 O -0.1499(12) -0.5045(6) -1.0513(13) 0.061(4) Uani 1 1 d U
O38 O -0.1281(12) -0.1889(6) -1.0746(12) 0.060(4) Uani 1 1 d U
O39 O -0.1362(14) -0.2004(6) -1.4261(12) 0.061(4) Uani 1 1 d U
O40 O -0.1476(13) -0.5125(6) -1.4059(12) 0.061(4) Uani 1 1 d U
C41 C -0.4633(15) -0.8640(9) -1.2920(16) 0.057(5) Uani 1 1 d U
C42 C -0.5114(14) -0.9262(9) -1.3019(15) 0.052(5) Uani 1 1 d U
H42 H -0.4731 -0.9598 -1.3160 0.062 Uiso 1 1 calc R
C43 C -0.6091(17) -0.9329(10) -1.2904(18) 0.065(6) Uani 1 1 d U
H43 H -0.6398 -0.9717 -1.2919 0.078 Uiso 1 1 calc R
C44 C -0.6692(17) -0.8788(11) -1.2752(17) 0.059(5) Uani 1 1 d U
C45 C -0.7804(17) -0.8847(10) -1.2680(17) 0.060(5) Uani 1 1 d U
H45 H -0.8169 -0.9223 -1.2826 0.072 Uiso 1 1 calc R
C46 C -0.8295(14) -0.8379(8) -1.2414(15) 0.049(5) Uani 1 1 d U
C47 C -0.7834(16) -0.7814(11) -1.2477(17) 0.063(5) Uani 1 1 d U
H47 H -0.8230 -0.7458 -1.2455 0.075 Uiso 1 1 calc R
C48 C -0.6861(14) -0.7779(9) -1.2567(15) 0.049(4) Uani 1 1 d U
H48 H -0.6558 -0.7387 -1.2509 0.058 Uiso 1 1 calc R
C49 C -0.6241(13) -0.8216(9) -1.2727(15) 0.041(4) Uani 1 1 d U
C50 C -0.5194(13) -0.8160(9) -1.2782(15) 0.048(5) Uani 1 1 d U
H50 H -0.4870 -0.7774 -1.2721 0.057 Uiso 1 1 calc R
C51 C -0.1301(12) -0.8695(7) -0.9448(14) 0.035(4) Uani 1 1 d U
C52 C -0.1260(14) -0.9262(9) -0.8964(16) 0.052(5) Uani 1 1 d U
H52 H -0.1166 -0.9610 -0.9345 0.063 Uiso 1 1 calc R
C53 C -0.1351(13) -0.9317(8) -0.7962(15) 0.045(4) Uani 1 1 d U
H53 H -0.1380 -0.9709 -0.7683 0.054 Uiso 1 1 calc R
C54 C -0.1406(12) -0.8820(8) -0.7314(14) 0.032(4) Uani 1 1 d U
C55 C -0.1477(14) -0.8845(8) -0.6302(15) 0.045(4) Uani 1 1 d U
H55 H -0.1524 -0.9232 -0.6016 0.054 Uiso 1 1 calc R
C56 C -0.1489(13) -0.8366(7) -0.5649(14) 0.038(4) Uani 1 1 d U
C57 C -0.1491(12) -0.7811(9) -0.6108(13) 0.041(4) Uani 1 1 d U
H57 H -0.1468 -0.7466 -0.5672 0.050 Uiso 1 1 calc R
C58 C -0.1526(16) -0.7729(10) -0.7179(17) 0.061(5) Uani 1 1 d U
H58 H -0.1615 -0.7338 -0.7487 0.073 Uiso 1 1 calc R
C59 C -0.1427(14) -0.8233(9) -0.7817(16) 0.045(5) Uani 1 1 d U
C60 C -0.1397(14) -0.8186(9) -0.8850(15) 0.047(5) Uani 1 1 d U
H60 H -0.1442 -0.7801 -0.9175 0.056 Uiso 1 1 calc R
N61 N -0.1279(11) -1.0087(8) -1.2603(12) 0.040(4) Uani 1 1 d U
C62 C -0.2155(14) -1.0405(9) -1.3198(17) 0.052(5) Uani 1 1 d U
H62 H -0.2790 -1.0200 -1.3640 0.063 Uiso 1 1 calc R
C63 C -0.2146(17) -1.1014(10) -1.3178(19) 0.062(6) Uani 1 1 d U
H63 H -0.2768 -1.1237 -1.3597 0.075 Uiso 1 1 calc R
C64 C -0.1251(15) -1.1289(11) -1.2561(16) 0.051(6) Uani 1 1 d U
C65 C -0.0391(15) -1.0981(9) -1.1903(17) 0.051(5) Uani 1 1 d U
H65 H 0.0242 -1.1154 -1.1393 0.061 Uiso 1 1 calc R
C66 C -0.0580(7) -1.0354(5) -1.2093(7) 0.044(5) Uani 1 1 d U
H66 H 0.0027 -1.0115 -1.1694 0.053 Uiso 1 1 calc R
C101 C -0.9849(7) -0.0953(5) -2.4807(7) 0.200 Uiso 0.40 1 d PR
H101 H -1.0216 -0.1156 -2.4336 0.240 Uiso 0.40 1 d PR
Cl1A Cl -0.8539(7) -0.0724(5) -2.3979(7) 0.200 Uiso 0.40 1 d PR
Cl1B Cl -0.9764(7) -0.1461(5) -2.5801(7) 0.200 Uiso 0.40 1 d PR
Cl1C Cl -1.0623(7) -0.0319(5) -2.5410(7) 0.200 Uiso 0.40 1 d PR
C102 C -0.6736(7) -0.5997(5) -2.0193(7) 0.200 Uiso 0.75 1 d PR
H102 H -0.6037 -0.5809 -2.0195 0.240 Uiso 0.75 1 d PR
Cl2A Cl -0.7689(7) -0.5951(5) -2.1520(7) 0.200 Uiso 0.75 1 d PR
Cl2B Cl -0.6478(7) -0.6744(5) -1.9784(7) 0.200 Uiso 0.75 1 d PR
Cl2C Cl -0.7228(7) -0.5595(5) -1.9288(7) 0.200 Uiso 0.75 1 d PR
C103 C -1.5046(7) -0.9059(5) -1.9505(7) 0.200 Uiso 0.10 1 d PR
H103 H -1.4564 -0.8986 -1.8736 0.240 Uiso 0.10 1 d PR
Cl3A Cl -1.5888(7) -0.8429(5) -1.9958(7) 0.200 Uiso 0.10 1 d PR
Cl3B Cl -1.4219(7) -0.9176(5) -2.0310(7) 0.200 Uiso 0.10 1 d PR
Cl3C Cl -1.5861(7) -0.9692(5) -1.9525(7) 0.200 Uiso 0.10 1 d PR

loop_
_atom_site_aniso_label
_atom_site_aniso_U_11
_atom_site_aniso_U_22
_atom_site_aniso_U_33
_atom_site_aniso_U_23
_atom_site_aniso_U_13
_atom_site_aniso_U_12
Zn1 0.0412(11) 0.0074(11) 0.0760(16) -0.0071(9) 0.0356(10) -0.0028(8)
Zn2 0.0405(11) 0.0056(10) 0.0823(16) -0.0023(9) 0.0390(11) -0.0014(8)
O3 0.046(6) 0.042(7) 0.080(7) -0.002(5) 0.028(5) -0.005(5)
C4 0.044(7) 0.050(9) 0.067(8) 0.003(7) 0.020(6) -0.005(7)
O5 0.049(6) 0.052(7) 0.080(7) -0.007(6) 0.042(5) 0.006(5)
O6 0.055(6) 0.031(7) 0.064(7) -0.007(5) 0.024(5) 0.001(5)
C7 0.054(7) 0.026(8) 0.051(8) -0.010(7) 0.015(6) 0.001(6)
O8 0.068(7) 0.034(7) 0.067(7) -0.006(6) 0.018(5) -0.012(6)
O9 0.047(6) 0.047(8) 0.084(7) 0.007(6) 0.032(6) 0.000(5)
C10 0.033(6) 0.032(8) 0.044(7) -0.004(7) 0.017(5) 0.000(7)
O11 0.029(5) 0.035(7) 0.062(6) -0.003(5) 0.019(5) 0.005(4)
O12 0.062(6) 0.073(8) 0.065(7) -0.003(6) 0.030(5) -0.005(6)
C13 0.046(7) 0.005(7) 0.051(8) 0.003(6) 0.018(6) -0.003(5)
O14 0.081(8) 0.058(8) 0.059(7) -0.001(6) 0.034(6) 0.018(6)
N15 0.033(6) 0.008(6) 0.043(7) 0.002(5) 0.014(5) 0.003(5)
C16 0.056(8) 0.042(9) 0.080(10) 0.004(7) 0.013(7) 0.008(7)
C17 0.064(9) 0.036(9) 0.081(10) -0.011(7) 0.013(7) 0.007(7)
C18 0.043(8) 0.012(8) 0.057(8) -0.002(6) 0.010(6) -0.005(6)
C19 0.061(9) 0.041(9) 0.077(10) -0.001(7) 0.016(7) -0.002(7)
C20 0.043(7) 0.024(8) 0.048(8) -0.002(6) 0.002(6) 0.010(6)
N21 0.052(7) 0.021(7) 0.056(8) 0.007(6) 0.010(6) 0.006(5)
C22 0.036(7) 0.024(8) 0.050(8) -0.003(6) 0.006(6) -0.002(6)
C23 0.025(6) 0.028(7) 0.052(8) -0.012(7) 0.008(6) -0.001(6)
C24 0.049(8) 0.042(9) 0.068(9) -0.009(7) 0.016(7) 0.000(6)
C25 0.053(8) 0.029(8) 0.043(8) 0.012(6) 0.019(6) -0.001(6)
C26 0.046(7) 0.029(7) 0.058(8) -0.011(7) 0.016(6) -0.006(7)
C27 0.061(9) 0.045(9) 0.061(9) -0.004(8) 0.013(7) 0.003(7)
N28 0.055(7) 0.023(7) 0.063(8) 0.007(6) 0.025(6) -0.007(6)
C29 0.051(8) 0.034(8) 0.043(9) 0.004(7) 0.010(7) 0.002(6)
C30 0.054(7) 0.020(7) 0.040(8) -0.002(7) 0.001(6) -0.005(6)
C31 0.067(9) 0.051(9) 0.059(9) -0.002(7) 0.025(7) 0.006(7)
C32 0.054(8) 0.015(7) 0.043(8) 0.006(6) 0.009(6) 0.005(6)
C33 0.056(8) 0.042(8) 0.057(9) -0.003(8) 0.020(7) 0.014(7)
C34 0.061(9) 0.053(10) 0.071(10) -0.012(8) 0.015(7) 0.009(7)
C35 0.032(7) 0.010(7) 0.054(8) -0.009(6) 0.012(6) -0.010(5)
C36 0.048(8) 0.046(10) 0.044(9) -0.003(7) 0.018(7) -0.002(6)
O37 0.083(9) 0.019(7) 0.081(10) 0.014(6) 0.029(7) 0.011(6)
O38 0.086(9) 0.026(7) 0.070(9) -0.007(6) 0.030(7) 0.007(6)
O39 0.112(11) 0.026(7) 0.055(9) -0.007(6) 0.041(7) -0.008(7)
O40 0.113(10) 0.015(7) 0.054(8) -0.025(6) 0.028(7) -0.017(6)
C41 0.058(8) 0.051(9) 0.076(9) -0.007(7) 0.042(7) -0.003(7)
C42 0.051(7) 0.040(8) 0.073(9) -0.010(7) 0.033(7) 0.003(6)
C43 0.064(9) 0.046(9) 0.080(9) -0.015(7) 0.017(7) -0.012(7)
C44 0.055(8) 0.070(10) 0.062(9) -0.005(7) 0.034(7) -0.001(7)
C45 0.065(9) 0.050(9) 0.068(9) -0.009(7) 0.025(7) 0.012(7)
C46 0.047(7) 0.038(9) 0.062(8) -0.003(7) 0.018(6) -0.001(6)
C47 0.063(8) 0.044(9) 0.083(9) -0.013(8) 0.028(7) 0.003(7)
C48 0.048(7) 0.027(8) 0.079(9) 0.001(7) 0.031(6) 0.007(6)
C49 0.041(7) 0.027(7) 0.059(8) -0.001(6) 0.024(6) -0.003(6)
C50 0.039(7) 0.039(8) 0.067(9) 0.007(7) 0.022(6) -0.009(6)
C51 0.038(7) 0.024(8) 0.049(8) 0.001(6) 0.021(6) 0.000(5)
C52 0.056(8) 0.036(8) 0.064(9) -0.005(7) 0.019(7) -0.003(7)
C53 0.044(7) 0.035(8) 0.055(8) 0.014(7) 0.016(6) 0.002(6)
C54 0.036(7) 0.017(7) 0.046(8) 0.005(6) 0.018(6) 0.001(5)
C55 0.050(8) 0.027(8) 0.057(8) -0.001(7) 0.014(6) 0.005(6)
C56 0.044(7) 0.027(8) 0.047(8) -0.002(6) 0.022(6) -0.003(6)
C57 0.046(7) 0.032(8) 0.048(8) -0.006(7) 0.018(6) 0.005(6)
C58 0.073(9) 0.051(10) 0.063(9) -0.007(7) 0.027(7) 0.000(7)
C59 0.057(8) 0.030(8) 0.055(8) -0.009(7) 0.026(7) -0.004(6)
C60 0.047(7) 0.039(8) 0.055(9) 0.007(7) 0.018(6) -0.008(6)
N61 0.041(7) 0.033(8) 0.057(8) 0.007(6) 0.029(6) 0.012(5)
C62 0.040(7) 0.032(8) 0.073(9) 0.005(7) 0.003(7) 0.015(6)
C63 0.057(9) 0.041(9) 0.084(10) -0.004(7) 0.018(7) 0.003(7)
C64 0.055(9) 0.030(9) 0.072(10) -0.007(7) 0.024(7) 0.002(6)
C65 0.046(8) 0.034(8) 0.065(9) -0.005(7) 0.007(7) -0.001(6)
C66 0.051(8) 0.022(8) 0.058(8) -0.001(6) 0.016(7) -0.013(6)

loop_
_atom_type_symbol
_atom_type_description
_atom_type_scat_dispersion_real
_atom_type_scat_dispersion_imag
_atom_type_scat_source
C C 0.0033 0.0016 'International Tables Vol C Tables 4.2.6.8 and 6.1.1.4'
H H 0.0000 0.0000 'International Tables Vol C Tables 4.2.6.8 and 6.1.1.4'
N N 0.0061 0.0033 'International Tables Vol C Tables 4.2.6.8 and 6.1.1.4'
O O 0.0106 0.0060 'International Tables Vol C Tables 4.2.6.8 and 6.1.1.4'
Cl Cl 0.1484 0.1585 'International Tables Vol C Tables 4.2.6.8 and 6.1.1.4'
Zn Zn 0.2839 1.4301 'International Tables Vol C Tables 4.2.6.8 and 6.1.1.4'

loop_
_geom_angle_atom_site_label_1
_geom_angle_atom_site_label_2
_geom_angle_atom_site_label_3
_geom_angle
_geom_angle_site_symmetry_3
O12 Zn1 N15 99.0(6) .
O12 Zn1 O3 92.2(5) .
N15 Zn1 O3 101.5(5) .
O12 Zn1 O6 160.5(6) .
N15 Zn1 O6 100.2(5) .
O3 Zn1 O6 87.0(5) .
O12 Zn1 O9 86.4(5) .
N15 Zn1 O9 98.2(5) .
O3 Zn1 O9 160.3(6) .
O6 Zn1 O9 87.9(5) .
O12 Zn1 Zn2 81.4(5) .
N15 Zn1 Zn2 176.8(3) .
O3 Zn1 Zn2 81.7(4) .
O6 Zn1 Zn2 79.2(3) .
O9 Zn1 Zn2 78.7(4) .
O8 Zn2 O14 159.3(6) .
O8 Zn2 N61 94.6(6) .
O14 Zn2 N61 106.1(6) .
O8 Zn2 O5 88.0(5) .
O14 Zn2 O5 90.7(6) .
N61 Zn2 O5 97.5(6) .
O8 Zn2 O11 89.9(5) .
O14 Zn2 O11 84.6(6) .
N61 Zn2 O11 101.6(5) .
O5 Zn2 O11 160.9(6) .
O8 Zn2 Zn1 80.6(4) .
O14 Zn2 Zn1 78.8(4) .
N61 Zn2 Zn1 174.9(4) .
O5 Zn2 Zn1 80.6(4) .
O11 Zn2 Zn1 80.3(3) .
C4 O3 Zn1 124.3(12) .
O5 C4 O3 127.8(16) .
O5 C4 C41 118.0(18) .
O3 C4 C41 113.4(18) .
C4 O5 Zn2 125.6(13) .
C7 O6 Zn1 129.1(12) .
O8 C7 O6 120.1(16) .
O8 C7 C51 120.9(17) .
O6 C7 C51 119.0(15) .
C7 O8 Zn2 130.0(13) .
C10 O9 Zn1 126.0(11) .
O11 C10 O9 123.6(14) .
O11 C10 C46 121.9(17) 1_655
O9 C10 C46 114.4(17) 1_655
C10 O11 Zn2 127.2(11) .
C13 O12 Zn1 124.5(13) .
O14 C13 O12 126.3(17) .
O14 C13 C56 117.6(15) 1_554
O12 C13 C56 116.1(14) 1_554
C13 O14 Zn2 128.5(13) .
C20 N15 C16 120.2(16) .
C20 N15 Zn1 123.0(10) .
C16 N15 Zn1 116.7(12) .
N15 C16 C17 117.2(19) .
N15 C16 H16 121.4 .
C17 C16 H16 121.4 .
C18 C17 C16 121(2) .
C18 C17 H17 119.4 .
C16 C17 H17 119.5 .
N21 C18 C17 119.1(16) .
N21 C18 C19 120.1(16) .
C17 C18 C19 121(2) .
C18 C19 C20 116.0(18) .
C18 C19 H19 122.0 .
C20 C19 H19 122.0 .
N15 C20 C19 124.1(16) .
N15 C20 H20 117.9 .
C19 C20 H20 117.9 .
C18 N21 C34 116.9(18) .
C18 N21 C22 117.3(16) .
C34 N21 C22 125.7(17) .
O37 C22 N21 122.1(16) .
O37 C22 C23 119.0(16) .
N21 C22 C23 118.1(16) .
C24 C23 C22 121.6(18) .
C24 C23 C35 119.8(19) .
C22 C23 C35 118.6(16) .
C23 C24 C25 118(2) .
C23 C24 H24 121.2 .
C25 C24 H24 121.2 .
C24 C25 C26 127(2) .
C24 C25 H25 116.7 .
C26 C25 H25 116.7 .
C36 C26 C27 121(2) .
C36 C26 C25 114(2) .
C27 C26 C25 124.8(19) .
N28 C27 O38 122(2) .
N28 C27 C26 118(2) .
O38 C27 C26 120(2) .
C29 N28 C27 131(2) .
C29 N28 C64 112.0(15) 1_565
C27 N28 C64 117.0(18) 1_565
O39 C29 N28 130.9(19) .
O39 C29 C30 117.4(18) .
N28 C29 C30 111.5(17) .
C36 C30 C31 128(2) .
C36 C30 C29 115.9(17) .
C31 C30 C29 116.2(17) .
C30 C31 C32 111(2) .
C30 C31 H31 124.6 .
C32 C31 H31 124.6 .
C33 C32 C31 127(2) .
C33 C32 H32 116.7 .
C31 C32 H32 116.7 .
C32 C33 C35 119(2) .
C32 C33 C34 119(2) .
C35 C33 C34 121.3(19) .
O40 C34 N21 120(2) .
O40 C34 C33 123(2) .
N21 C34 C33 115.3(19) .
C33 C35 C36 123.6(19) .
C33 C35 C23 120.5(19) .
C36 C35 C23 115.7(17) .
C26 C36 C30 123(2) .
C26 C36 C35 125(2) .
C30 C36 C35 111.4(19) .
C50 C41 C42 121.2(16) .
C50 C41 C4 123.4(18) .
C42 C41 C4 115.3(16) .
C43 C42 C41 118.4(17) .
C43 C42 H42 120.8 .
C41 C42 H42 120.8 .
C42 C43 C44 119.0(19) .
C42 C43 H43 120.5 .
C44 C43 H43 120.5 .
C49 C44 C45 119.2(18) .
C49 C44 C43 120.6(16) .
C45 C44 C43 120(2) .
C46 C45 C44 120(2) .
C46 C45 H45 119.8 .
C44 C45 H45 119.8 .
C45 C46 C47 116.0(19) .
C45 C46 C10 118.5(18) 1_455
C47 C46 C10 124.5(18) 1_455
C48 C47 C46 120(2) .
C48 C47 H47 120.0 .
C46 C47 H47 120.0 .
C47 C48 C49 129(2) .
C47 C48 H48 115.7 .
C49 C48 H48 115.7 .
C48 C49 C50 126.6(19) .
C48 C49 C44 113.8(16) .
C50 C49 C44 119.3(16) .
C41 C50 C49 121.2(18) .
C41 C50 H50 119.4 .
C49 C50 H50 119.4 .
C7 C51 C60 120.7(15) .
C7 C51 C52 120.8(16) .
C60 C51 C52 118.5(16) .
C53 C52 C51 120.7(18) .
C53 C52 H52 119.6 .
C51 C52 H52 119.6 .
C52 C53 C54 122.8(17) .
C52 C53 H53 118.6 .
C54 C53 H53 118.6 .
C55 C54 C53 125.7(16) .
C55 C54 C59 118.4(14) .
C53 C54 C59 115.8(14) .
C54 C55 C56 126.3(18) .
C54 C55 H55 116.9 .
C56 C55 H55 116.9 .
C55 C56 C57 115.7(16) .
C55 C56 C13 123.6(15) 1_556
C57 C56 C13 120.7(15) 1_556
C56 C57 C58 123.2(18) .
C56 C57 H57 118.4 .
C58 C57 H57 118.4 .
C57 C58 C59 120(2) .
C57 C58 H58 120.0 .
C59 C58 H58 120.0 .
C60 C59 C58 123(2) .
C60 C59 C54 120.6(16) .
C58 C59 C54 115.9(16) .
C59 C60 C51 121.4(18) .
C59 C60 H60 119.3 .
C51 C60 H60 119.3 .
C66 N61 C62 115.5(18) .
C66 N61 Zn2 124.5(13) .
C62 N61 Zn2 119.9(12) .
N61 C62 C63 121.0(18) .
N61 C62 H62 119.5 .
C63 C62 H62 119.5 .
C64 C63 C62 118(2) .
C64 C63 H63 120.8 .
C62 C63 H63 120.8 .
C63 C64 C65 122(2) .
C63 C64 N28 117.7(18) 1_545
C65 C64 N28 120.3(17) 1_545
C64 C65 C66 109.4(17) .
C64 C65 H65 125.3 .
C66 C65 H65 125.3 .
N61 C66 C65 133.9(14) .
N61 C66 H66 113.1 .
C65 C66 H66 113.1 .
Cl1B C101 Cl1A 110.8 .
Cl1B C101 Cl1C 111.0 .
Cl1A C101 Cl1C 109.4 .
Cl1B C101 H101 108.5 .
Cl1A C101 H101 108.5 .
Cl1C C101 H101 108.6 .
Cl2B C102 Cl2A 110.8 .
Cl2B C102 Cl2C 111.0 .
Cl2A C102 Cl2C 109.4 .
Cl2B C102 H102 108.5 .
Cl2A C102 H102 108.5 .
Cl2C C102 H102 108.6 .
Cl3B C103 Cl3A 110.8 .
Cl3B C103 Cl3C 111.0 .
Cl3A C103 Cl3C 109.4 .
Cl3B C103 H103 108.5 .
Cl3A C103 H103 108.5 .
Cl3C C103 H103 108.6 .

loop_
_geom_bond_atom_site_label_1
_geom_bond_atom_site_label_2
_geom_bond_distance
_geom_bond_site_symmetry_2
Zn1 O12 1.980(14) .
Zn1 N15 2.004(15) .
Zn1 O3 2.008(12) .
Zn1 O6 2.033(14) .
Zn1 O9 2.086(12) .
Zn1 Zn2 2.932(2) .
Zn2 O8 1.991(14) .
Zn2 O14 2.000(14) .
Zn2 N61 2.035(18) .
Zn2 O5 2.047(12) .
Zn2 O11 2.051(11) .
O3 C4 1.33(2) .
C4 O5 1.24(3) .
C4 C41 1.52(2) .
O6 C7 1.30(2) .
C7 O8 1.27(2) .
C7 C51 1.40(2) .
O9 C10 1.26(2) .
C10 O11 1.21(2) .
C10 C46 1.43(2) 1_655
O12 C13 1.30(2) .
C13 O14 1.22(2) .
C13 C56 1.48(2) 1_554
N15 C20 1.34(2) .
N15 C16 1.40(2) .
C16 C17 1.44(3) .
C16 H16 0.9500 .
C17 C18 1.39(3) .
C17 H17 0.9500 .
C18 N21 1.37(3) .
C18 C19 1.39(3) .
C19 C20 1.43(3) .
C19 H19 0.9500 .
C20 H20 0.9500 .
N21 C34 1.42(3) .
N21 C22 1.47(3) .
C22 O37 1.29(2) .
C22 C23 1.47(3) .
C23 C24 1.33(3) .
C23 C35 1.51(3) .
C24 C25 1.37(2) .
C24 H24 0.9500 .
C25 C26 1.45(3) .
C25 H25 0.9500 .
C26 C36 1.28(3) .
C26 C27 1.40(3) .
C27 N28 1.30(3) .
C27 O38 1.34(2) .
N28 C29 1.29(2) .
N28 C64 1.54(3) 1_565
C29 O39 1.17(2) .
C29 C30 1.58(3) .
C30 C36 1.40(3) .
C30 C31 1.43(3) .
C31 C32 1.47(3) .
C31 H31 0.9500 .
C32 C33 1.23(3) .
C32 H32 0.9500 .
C33 C35 1.43(3) .
C33 C34 1.52(3) .
C34 O40 1.12(2) .
C35 C36 1.44(2) .
C41 C50 1.34(3) .
C41 C42 1.51(3) .
C42 C43 1.33(3) .
C42 H42 0.9500 .
C43 C44 1.49(3) .
C43 H43 0.9500 .
C44 C49 1.40(3) .
C44 C45 1.48(3) .
C45 C46 1.33(3) .
C45 H45 0.9500 .
C46 C47 1.41(3) .
C46 C10 1.43(2) 1_455
C47 C48 1.31(2) .
C47 H47 0.9500 .
C48 C49 1.32(2) .
C48 H48 0.9500 .
C49 C50 1.39(2) .
C50 H50 0.9500 .
C51 C60 1.40(2) .
C51 C52 1.41(2) .
C52 C53 1.35(3) .
C52 H52 0.9500 .
C53 C54 1.41(3) .
C53 H53 0.9500 .
C54 C55 1.35(2) .
C54 C59 1.46(2) .
C55 C56 1.37(2) .
C55 H55 0.9500 .
C56 C57 1.37(2) .
C56 C13 1.48(2) 1_556
C57 C58 1.39(3) .
C57 H57 0.9500 .
C58 C59 1.43(3) .
C58 H58 0.9500 .
C59 C60 1.36(2) .
C60 H60 0.9500 .
N61 C66 1.104(17) .
N61 C62 1.34(2) .
C62 C63 1.36(3) .
C62 H62 0.9500 .
C63 C64 1.32(3) .
C63 H63 0.9500 .
C64 C65 1.35(3) .
C64 N28 1.54(3) 1_545
C65 C66 1.42(2) .
C65 H65 0.9500 .
C66 H66 0.9500 .
C101 Cl1B 1.7473 .
C101 Cl1A 1.7587 .
C101 Cl1C 1.7591 .
C101 H101 1.0000 .
C102 Cl2B 1.7473 .
C102 Cl2A 1.7587 .
C102 Cl2C 1.7591 .
C102 H102 1.0000 .
C103 Cl3B 1.7473 .
C103 Cl3A 1.7586 .
C103 Cl3C 1.7591 .
C103 H103 1.0000 .

loop_
_geom_torsion_atom_site_label_1
_geom_torsion_atom_site_label_2
_geom_torsion_atom_site_label_3
_geom_torsion_atom_site_label_4
_geom_torsion
_geom_torsion_site_symmetry_1
_geom_torsion_site_symmetry_4
O12 Zn1 Zn2 O8 178.2(6) . .
N15 Zn1 Zn2 O8 80(7) . .
O3 Zn1 Zn2 O8 -88.3(6) . .
O6 Zn1 Zn2 O8 0.2(6) . .
O9 Zn1 Zn2 O8 90.2(6) . .
O12 Zn1 Zn2 O14 0.3(6) . .
N15 Zn1 Zn2 O14 -98(7) . .
O3 Zn1 Zn2 O14 93.8(6) . .
O6 Zn1 Zn2 O14 -177.7(6) . .
O9 Zn1 Zn2 O14 -87.8(6) . .
O12 Zn1 Zn2 N61 -161(5) . .
N15 Zn1 Zn2 N61 101(8) . .
O3 Zn1 Zn2 N61 -68(5) . .
O6 Zn1 Zn2 N61 21(5) . .
O9 Zn1 Zn2 N61 111(5) . .
O12 Zn1 Zn2 O5 -92.3(5) . .
N15 Zn1 Zn2 O5 170(7) . .
O3 Zn1 Zn2 O5 1.2(6) . .
O6 Zn1 Zn2 O5 89.7(5) . .
O9 Zn1 Zn2 O5 179.6(6) . .
O12 Zn1 Zn2 O11 86.6(5) . .
N15 Zn1 Zn2 O11 -11(7) . .
O3 Zn1 Zn2 O11 -179.9(6) . .
O6 Zn1 Zn2 O11 -91.4(5) . .
O9 Zn1 Zn2 O11 -1.4(6) . .
O12 Zn1 O3 C4 81.2(15) . .
N15 Zn1 O3 C4 -179.1(14) . .
O6 Zn1 O3 C4 -79.3(14) . .
O9 Zn1 O3 C4 -4(2) . .
Zn2 Zn1 O3 C4 0.2(14) . .
Zn1 O3 C4 O5 -3(3) . .
Zn1 O3 C4 C41 166.2(12) . .
O3 C4 O5 Zn2 5(3) . .
C41 C4 O5 Zn2 -163.9(12) . .
O8 Zn2 O5 C4 77.5(15) . .
O14 Zn2 O5 C4 -81.8(15) . .
N61 Zn2 O5 C4 171.9(15) . .
O11 Zn2 O5 C4 -6(2) . .
Zn1 Zn2 O5 C4 -3.3(14) . .
O12 Zn1 O6 C7 -12(2) . .
N15 Zn1 O6 C7 177.1(14) . .
O3 Zn1 O6 C7 76.0(15) . .
O9 Zn1 O6 C7 -85.0(15) . .
Zn2 Zn1 O6 C7 -6.1(14) . .
Zn1 O6 C7 O8 12(2) . .
Zn1 O6 C7 C51 -166.6(11) . .
O6 C7 O8 Zn2 -12(2) . .
C51 C7 O8 Zn2 166.8(11) . .
O14 Zn2 O8 C7 12(2) . .
N61 Zn2 O8 C7 -172.4(15) . .
O5 Zn2 O8 C7 -75.0(15) . .
O11 Zn2 O8 C7 86.0(15) . .
Zn1 Zn2 O8 C7 5.8(14) . .
O12 Zn1 O9 C10 -68.7(15) . .
N15 Zn1 O9 C10 -167.3(14) . .
O3 Zn1 O9 C10 18(2) . .
O6 Zn1 O9 C10 92.7(14) . .
Zn2 Zn1 O9 C10 13.3(13) . .
Zn1 O9 C10 O11 -26(2) . .
Zn1 O9 C10 C46 155.3(12) . 1_655
O9 C10 O11 Zn2 24(2) . .
C46 C10 O11 Zn2 -157.3(12) 1_655 .
O8 Zn2 O11 C10 -90.8(14) . .
O14 Zn2 O11 C10 69.2(14) . .
N61 Zn2 O11 C10 174.5(13) . .
O5 Zn2 O11 C10 -7(2) . .
Zn1 Zn2 O11 C10 -10.3(13) . .
N15 Zn1 O12 C13 172.2(12) . .
O3 Zn1 O12 C13 -85.8(13) . .
O6 Zn1 O12 C13 1(2) . .
O9 Zn1 O12 C13 74.5(13) . .
Zn2 Zn1 O12 C13 -4.6(12) . .
Zn1 O12 C13 O14 10(2) . .
Zn1 O12 C13 C56 -172.6(10) . 1_554
O12 C13 O14 Zn2 -10(3) . .
C56 C13 O14 Zn2 172.6(11) 1_554 .
O8 Zn2 O14 C13 -1(3) . .
N61 Zn2 O14 C13 -177.3(15) . .
O5 Zn2 O14 C13 84.7(16) . .
O11 Zn2 O14 C13 -76.8(16) . .
Zn1 Zn2 O14 C13 4.4(15) . .
O12 Zn1 N15 C20 -118.8(14) . .
O3 Zn1 N15 C20 147.1(13) . .
O6 Zn1 N15 C20 58.1(14) . .
O9 Zn1 N15 C20 -31.1(14) . .
Zn2 Zn1 N15 C20 -21(8) . .
O12 Zn1 N15 C16 61.9(14) . .
O3 Zn1 N15 C16 -32.2(14) . .
O6 Zn1 N15 C16 -121.1(13) . .
O9 Zn1 N15 C16 149.6(14) . .
Zn2 Zn1 N15 C16 160(6) . .
C20 N15 C16 C17 8(3) . .
Zn1 N15 C16 C17 -172.7(15) . .
N15 C16 C17 C18 -6(3) . .
C16 C17 C18 N21 179.6(19) . .
C16 C17 C18 C19 0(3) . .
N21 C18 C19 C20 -176.3(18) . .
C17 C18 C19 C20 3(3) . .
C16 N15 C20 C19 -5(3) . .
Zn1 N15 C20 C19 175.7(15) . .
C18 C19 C20 N15 -1(3) . .
C17 C18 N21 C34 -60(2) . .
C19 C18 N21 C34 119(2) . .
C17 C18 N21 C22 119(2) . .
C19 C18 N21 C22 -62(2) . .
C18 N21 C22 O37 -8(2) . .
C34 N21 C22 O37 170.3(18) . .
C18 N21 C22 C23 -178.3(14) . .
C34 N21 C22 C23 0(2) . .
O37 C22 C23 C24 9(2) . .
N21 C22 C23 C24 179.0(15) . .
O37 C22 C23 C35 -172.4(14) . .
N21 C22 C23 C35 -2(2) . .
C22 C23 C24 C25 -179.9(17) . .
C35 C23 C24 C25 1(3) . .
C23 C24 C25 C26 -7(3) . .
C24 C25 C26 C36 10(3) . .
C24 C25 C26 C27 -178(2) . .
C36 C26 C27 N28 -9(3) . .
C25 C26 C27 N28 179.0(17) . .
C36 C26 C27 O38 179.7(17) . .
C25 C26 C27 O38 8(3) . .
O38 C27 N28 C29 179.6(19) . .
C26 C27 N28 C29 9(3) . .
O38 C27 N28 C64 -8(3) . 1_565
C26 C27 N28 C64 -179.4(16) . 1_565
C27 N28 C29 O39 170(2) . .
C64 N28 C29 O39 -2(3) 1_565 .
C27 N28 C29 C30 -4(3) . .
C64 N28 C29 C30 -176.1(14) 1_565 .
O39 C29 C30 C36 -175.3(18) . .
N28 C29 C30 C36 0(2) . .
O39 C29 C30 C31 11(2) . .
N28 C29 C30 C31 -174.0(17) . .
C36 C30 C31 C32 8(3) . .
C29 C30 C31 C32 -179.0(17) . .
C30 C31 C32 C33 -12(3) . .
C31 C32 C33 C35 11(3) . .
C31 C32 C33 C34 -176(2) . .
C18 N21 C34 O40 -7(3) . .
C22 N21 C34 O40 174.2(19) . .
C18 N21 C34 C33 -176.9(15) . .
C22 N21 C34 C33 5(3) . .
C32 C33 C34 O40 9(3) . .
C35 C33 C34 O40 -177(2) . .
C32 C33 C34 N21 178.8(18) . .
C35 C33 C34 N21 -8(3) . .
C32 C33 C35 C36 -5(3) . .
C34 C33 C35 C36 -178.0(17) . .
C32 C33 C35 C23 179.9(16) . .
C34 C33 C35 C23 7(2) . .
C24 C23 C35 C33 177.6(16) . .
C22 C23 C35 C33 -1(2) . .
C24 C23 C35 C36 2(2) . .
C22 C23 C35 C36 -177.2(14) . .
C27 C26 C36 C30 6(3) . .
C25 C26 C36 C30 178.4(17) . .
C27 C26 C36 C35 -179.1(18) . .
C25 C26 C36 C35 -6(3) . .
C31 C30 C36 C26 171.9(19) . .
C29 C30 C36 C26 -1(3) . .
C31 C30 C36 C35 -4(3) . .
C29 C30 C36 C35 -176.7(14) . .
C33 C35 C36 C26 -174.4(17) . .
C23 C35 C36 C26 1(3) . .
C33 C35 C36 C30 1(3) . .
C23 C35 C36 C30 177.0(14) . .
O5 C4 C41 C50 172.0(19) . .
O3 C4 C41 C50 2(3) . .
O5 C4 C41 C42 -6(2) . .
O3 C4 C41 C42 -176.6(16) . .
C50 C41 C42 C43 -4(3) . .
C4 C41 C42 C43 174.4(18) . .
C41 C42 C43 C44 4(3) . .
C42 C43 C44 C49 0(3) . .
C42 C43 C44 C45 176.8(19) . .
C49 C44 C45 C46 -11(3) . .
C43 C44 C45 C46 172(2) . .
C44 C45 C46 C47 15(3) . .
C44 C45 C46 C10 -175.5(17) . 1_455
C45 C46 C47 C48 -14(3) . .
C10 C46 C47 C48 177.7(19) 1_455 .
C46 C47 C48 C49 8(3) . .
C47 C48 C49 C50 -178(2) . .
C47 C48 C49 C44 -3(3) . .
C45 C44 C49 C48 4(3) . .
C43 C44 C49 C48 -178.9(18) . .
C45 C44 C49 C50 179.3(18) . .
C43 C44 C49 C50 -4(3) . .
C42 C41 C50 C49 0(3) . .
C4 C41 C50 C49 -178.2(17) . .
C48 C49 C50 C41 178(2) . .
C44 C49 C50 C41 4(3) . .
O8 C7 C51 C60 -178.7(16) . .
O6 C7 C51 C60 0(2) . .
O8 C7 C51 C52 2(2) . .
O6 C7 C51 C52 -179.0(15) . .
C7 C51 C52 C53 -178.7(15) . .
C60 C51 C52 C53 2(2) . .
C51 C52 C53 C54 -5(3) . .
C52 C53 C54 C55 -178.7(16) . .
C52 C53 C54 C59 4(2) . .
C53 C54 C55 C56 177.4(16) . .
C59 C54 C55 C56 -5(2) . .
C54 C55 C56 C57 4(3) . .
C54 C55 C56 C13 -176.6(15) . 1_556
C55 C56 C57 C58 3(2) . .
C13 C56 C57 C58 -176.7(15) 1_556 .
C56 C57 C58 C59 -8(3) . .
C57 C58 C59 C60 -176.5(16) . .
C57 C58 C59 C54 6(2) . .
C55 C54 C59 C60 -177.6(17) . .
C53 C54 C59 C60 0(2) . .
C55 C54 C59 C58 0(2) . .
C53 C54 C59 C58 177.6(15) . .
C58 C59 C60 C51 -179.9(17) . .
C54 C59 C60 C51 -3(2) . .
C7 C51 C60 C59 -177.4(16) . .
C52 C51 C60 C59 1(2) . .
O8 Zn2 N61 C66 -60.3(13) . .
O14 Zn2 N61 C66 118.2(13) . .
O5 Zn2 N61 C66 -148.9(13) . .
O11 Zn2 N61 C66 30.6(14) . .
Zn1 Zn2 N61 C66 -81(5) . .
O8 Zn2 N61 C62 116.2(14) . .
O14 Zn2 N61 C62 -65.2(15) . .
O5 Zn2 N61 C62 27.7(14) . .
O11 Zn2 N61 C62 -152.9(14) . .
Zn1 Zn2 N61 C62 96(5) . .
C66 N61 C62 C63 -2(3) . .
Zn2 N61 C62 C63 -178.5(16) . .
N61 C62 C63 C64 0(3) . .
C62 C63 C64 C65 5(3) . .
C62 C63 C64 N28 177.6(18) . 1_545
C63 C64 C65 C66 -6(3) . .
N28 C64 C65 C66 -179.0(14) 1_545 .
C62 N61 C66 C65 -1(3) . .
Zn2 N61 C66 C65 175.7(13) . .
C64 C65 C66 N61 5(3) . .
